data_4323906
loop_
_publ_author_name
'Naoto Koike'
'Hidehiro Uekusa'
'Yuji Ohashi'
'Chokto Harnoode'
'Fusao Kitamura'
'Takeo Ohsaka'
'Koichi Tokuda'

_publ_section_title
;
 Relationship between the Skew Angle and Interplanar Distance in Four
 Bis(phthalocyaninato)lanthanide(III) Tetrabutylammonium Salts
 ([NBun4][LnIIIPc2]; Ln = Nd, Gd, Ho, Lu)
;
_journal_name_full 'Inorganic Chemistry'
_journal_page_first 5798
_journal_page_last 5804
_journal_paper_doi 10.1021/ic960158d
_journal_volume 35
_journal_year 1996
_chemical_formula_sum 'C80 H70 Lu N17 O'
_chemical_formula_weight 1460.50
_chemical_name_systematic
; 
tetrabutylammonium bis(phtahlocyaninato)-lutetium(iii) water solvate 
;
_space_group_IT_number 129
_symmetry_cell_setting tetragonal
_symmetry_space_group_name_Hall '-P 4a 2a'
_symmetry_space_group_name_H-M 'P 4/n m m :2'
_atom_sites_solution_hydrogens geom
_atom_sites_solution_primary direct
_atom_sites_solution_secondary difmap
_audit_creation_method SHELXL
_cell_angle_alpha 90.00
_cell_angle_beta 90.00
_cell_angle_gamma 90.00
_cell_formula_units_Z 2
_cell_length_a 18.171(3)
_cell_length_b 18.171
_cell_length_c 10.987(4)
_cell_measurement_reflns_used 25
_cell_measurement_temperature 296(2)
_cell_measurement_theta_max 30
_cell_measurement_theta_min 28
_cell_volume 3627.7(15)
_computing_structure_refinement 'SHELXL-93 (Sheldrick, 1993)'
_computing_structure_solution 'SAPI-91 (Fan Hai-Fu, 1991)'
_diffrn_ambient_temperature 296(2)
_diffrn_measurement_device 'Rigaku AFC-7S diffractometer'
_diffrn_measurement_method '2theta-omega scan'
_diffrn_radiation_monochromator graphite
_diffrn_radiation_source 'fine-focus sealed tube'
_diffrn_radiation_type MoK\a
_diffrn_radiation_wavelength 0.71073
_diffrn_reflns_av_R_equivalents 0.0000
_diffrn_reflns_av_sigmaI/netI 0.0578
_diffrn_reflns_limit_h_max 23
_diffrn_reflns_limit_h_min 0
_diffrn_reflns_limit_k_max 16
_diffrn_reflns_limit_k_min 0
_diffrn_reflns_limit_l_max 14
_diffrn_reflns_limit_l_min 0
_diffrn_reflns_number 2312
_diffrn_reflns_theta_max 27.47
_diffrn_reflns_theta_min 2.44
_diffrn_standards_decay_% 0
_diffrn_standards_interval_count 100
_diffrn_standards_number 3
_exptl_absorpt_coefficient_mu 1.419
_exptl_absorpt_correction_T_max 1.0000
_exptl_absorpt_correction_T_min 0.9286
_exptl_absorpt_correction_type \y-scan
_exptl_crystal_colour 'dark purple'
_exptl_crystal_density_diffrn 1.337
_exptl_crystal_description prism
_exptl_crystal_F_000 1496
_exptl_crystal_size_max 0.30
_exptl_crystal_size_mid 0.30
_exptl_crystal_size_min 0.30
_refine_diff_density_max .626
_refine_diff_density_min -.654
_refine_diff_density_rms .096
_refine_ls_extinction_method none
_refine_ls_goodness_of_fit_all 1.078
_refine_ls_goodness_of_fit_obs 1.140
_refine_ls_hydrogen_treatment refxyz
_refine_ls_matrix_type full
_refine_ls_number_parameters 144
_refine_ls_number_reflns 2101
_refine_ls_number_restraints 8
_refine_ls_restrained_S_all 1.093
_refine_ls_restrained_S_obs 1.142
_refine_ls_R_factor_all 0.0861
_refine_ls_R_factor_obs 0.0511
_refine_ls_shift/esd_max 0.000
_refine_ls_shift/esd_mean 0.000
_refine_ls_structure_factor_coef Fsqd
_refine_ls_weighting_details 'w=1/[s^2^(Fo^2^)+( 0.0828P)^2^+0.0000P] where P=(Fo^2^+2Fc^2^)/3'
_refine_ls_weighting_scheme calc
_refine_ls_wR_factor_all 0.1508
_refine_ls_wR_factor_obs 0.1343
_reflns_number_observed 1713
_reflns_number_total 2312
_reflns_observed_criterion >2sigma(I)
_cod_data_source_file ic960158d_4.cif
_cod_data_source_block lupc2
_cod_depositor_comments
;
The following automatic conversions were performed:

'_refine_ls_weighting_scheme' value 'calc w=1/[s^2^(Fo^2^)+(
0.0828P)^2^+0.0000P] where P=(Fo^2^+2Fc^2^)/3' was changed to 'calc'.
New tag '_refine_ls_weighting_details' was created. The value of the
new tag was set to 'w=1/[s^2^(Fo^2^)+( 0.0828P)^2^+0.0000P] where
P=(Fo^2^+2Fc^2^)/3'.

Automatic conversion script
Id: cif_fix_values 3143 2015-03-26 13:38:13Z robertas 
;
_cod_original_sg_symbol_H-M 'P 4/n m m'
_cod_database_code 4323906

loop_
_symmetry_equiv_pos_as_xyz
'x, y, z'
'-x+1/2, -y+1/2, z'
'-y+1/2, x, z'
'y, -x+1/2, z'
'-x, y+1/2, -z'
'x+1/2, -y, -z'
'y+1/2, x+1/2, -z'
'-y, -x, -z'
'-x, -y, -z'
'x-1/2, y-1/2, -z'
'y-1/2, -x, -z'
'-y, x-1/2, -z'
'x, -y-1/2, z'
'-x-1/2, y, z'
'-y-1/2, -x-1/2, z'
'y, x, z'

loop_
_atom_site_aniso_label
_atom_site_aniso_U_11
_atom_site_aniso_U_22
_atom_site_aniso_U_33
_atom_site_aniso_U_23
_atom_site_aniso_U_13
_atom_site_aniso_U_12
Lu 0.0556(3) 0.0556(3) 0.0317(3) 0.000 0.000 0.000
N1 0.061(2) 0.061(2) 0.036(2) -0.002(2) -0.002(2) -0.002(3)
N2 0.084(5) 0.060(4) 0.047(3) -0.004(3) 0.000 0.000
N3 0.067(4) 0.068(4) 0.035(3) 0.006(3) 0.000 0.000
N4 0.067(2) 0.067(2) 0.049(3) 0.007(2) 0.007(2) -0.008(3)
N5 0.151(11) 0.151(11) 0.028(6) 0.000 0.000 0.000
C1 0.074(3) 0.065(3) 0.036(2) 0.002(2) -0.003(2) -0.010(3)
C2 0.080(3) 0.071(3) 0.049(2) 0.002(2) 0.004(2) -0.019(3)
C3 0.111(6) 0.077(5) 0.085(4) 0.002(4) -0.003(4) -0.029(5)
C4 0.125(7) 0.096(6) 0.135(7) -0.002(5) -0.003(5) -0.061(5)
C5 0.071(3) 0.056(3) 0.043(2) 0.004(2) 0.004(2) -0.006(2)
C6 0.082(4) 0.071(3) 0.049(2) 0.006(2) 0.002(2) -0.003(3)
C7 0.102(5) 0.069(4) 0.080(4) 0.013(3) 0.002(4) -0.015(4)
C8 0.131(6) 0.058(3) 0.107(5) 0.015(4) -0.005(4) -0.017(4)

loop_
_atom_site_label
_atom_site_type_symbol
_atom_site_fract_x
_atom_site_fract_y
_atom_site_fract_z
_atom_site_U_iso_or_equiv
_atom_site_thermal_displace_type
_atom_site_occupancy
_atom_site_calc_flag
_atom_site_refinement_flags
_atom_site_disorder_group
Lu Lu 0.2500 0.2500 0.40265(5) 0.0476(2) Uani 1 d S .
N1 N 0.1729 0.1729 0.2788(4) 0.0524(13) Uani 1 d S .
N2 N 0.2500 0.0657(3) 0.2546(5) 0.064(2) Uani 1 d S .
N3 N 0.2500 0.1409(3) 0.5244(5) 0.0565(14) Uani 1 d S .
N4 N 0.1190(5) 0.1190 0.5472(5) 0.061(2) Uani 1 d S .
N5 N 0.2500 0.2500 0.8998(11) 0.110(7) Uani 1 d SD .
C1 C 0.1853(3) 0.1005(3) 0.2591(4) 0.0582(12) Uani 1 d . .
C2 C 0.1167(3) 0.0628(3) 0.2328(4) 0.0665(14) Uani 1 d . .
C3 C 0.0996(5) -0.0097(4) 0.2048(7) 0.091(2) Uani 1 d . .
C4 C 0.0272(5) -0.0254(5) 0.1768(9) 0.119(3) Uani 1 d . .
C5 C 0.1890(3) 0.0980(3) 0.5428(4) 0.0569(12) Uani 1 d . .
C6 C 0.2113(3) 0.0214(3) 0.5650(5) 0.0672(14) Uani 1 d . .
C7 C 0.1714(4) -0.0417(4) 0.5861(6) 0.084(2) Uani 1 d . .
C8 C 0.2116(5) -0.1059(4) 0.6081(7) 0.099(2) Uani 1 d . .
C9 C 0.2500 0.1830(7) 0.8158(14) 0.111(7) Uiso 0.50 d SPD .
C9' C 0.2500 0.1793(8) 0.9751(16) 0.168(12) Uiso 0.50 d SPD .
C10 C 0.2781(13) 0.1174(5) 0.8907(18) 0.197 Uiso 0.50 d PD .
C11 C 0.2167(10) 0.0610(10) 0.8964(20) 0.170(11) Uiso 0.50 d PD .
C12 C 0.2500 -0.0133(7) 0.9300(14) 0.150(6) Uiso 1 d SD .
O1 O 0.2500 -0.2204(43) 1.0500(61) 0.215(46) Uiso 0.20 d SP .
O2 O 0.2500 -0.0947(24) 1.2946(38) 0.122(13) Uiso 0.20 d SP .
O3 O 0.2371(68) -0.2084(33) 1.1236(55) 0.151(28) Uiso 0.10 d P .
H1 H 0.1313(42) -0.0384(44) 0.2266(83) 0.115(34) Uiso 1 d . .
H2 H 0.0162(41) -0.0710(37) 0.1802(65) 0.109(25) Uiso 1 d . .
H3 H 0.1144(46) -0.0526(43) 0.5721(68) 0.124(29) Uiso 1 d . .
H4 H 0.1858(35) -0.1500(38) 0.6226(54) 0.012(15) Uiso 0.50 d P .

loop_
_atom_type_symbol
_atom_type_description
_atom_type_scat_dispersion_real
_atom_type_scat_dispersion_imag
_atom_type_scat_source
Lu Lu -.4720 5.8584 'International Tables Vol C Tables 4.2.6.8 and 6.1.1.4'
C C .0033 .0016 'International Tables Vol C Tables 4.2.6.8 and 6.1.1.4'
N N .0061 .0033 'International Tables Vol C Tables 4.2.6.8 and 6.1.1.4'
H H .0000 .0000 'International Tables Vol C Tables 4.2.6.8 and 6.1.1.4'
O O .0106 .0060 'International Tables Vol C Tables 4.2.6.8 and 6.1.1.4'

loop_
_geom_angle_atom_site_label_1
_geom_angle_atom_site_label_2
_geom_angle_atom_site_label_3
_geom_angle
_geom_angle_site_symmetry_1
_geom_angle_site_symmetry_3
_geom_angle_publ_flag
N3 Lu N3 112.0(3) 4 3 ?
N3 Lu N3 71.76(13) 4 . ?
N3 Lu N3 71.76(13) 3 . ?
N3 Lu N3 71.76(13) 4 2 ?
N3 Lu N3 71.76(13) 3 2 ?
N3 Lu N3 112.0(3) . 2 ?
N3 Lu N1 80.41(13) 4 . ?
N3 Lu N1 143.11(4) 3 . ?
N3 Lu N1 80.41(13) . . ?
N3 Lu N1 143.11(4) 2 . ?
N3 Lu N1 80.41(13) 4 4 ?
N3 Lu N1 143.11(4) 3 4 ?
N3 Lu N1 143.11(4) . 4 ?
N3 Lu N1 80.41(13) 2 4 ?
N1 Lu N1 71.32(10) . 4 ?
N3 Lu N1 143.11(4) 4 2 ?
N3 Lu N1 80.41(13) 3 2 ?
N3 Lu N1 143.11(4) . 2 ?
N3 Lu N1 80.41(13) 2 2 ?
N1 Lu N1 111.1(2) . 2 ?
N1 Lu N1 71.32(10) 4 2 ?
N3 Lu N1 143.11(4) 4 3 ?
N3 Lu N1 80.41(13) 3 3 ?
N3 Lu N1 80.41(13) . 3 ?
N3 Lu N1 143.11(4) 2 3 ?
N1 Lu N1 71.32(10) . 3 ?
N1 Lu N1 111.1(2) 4 3 ?
N1 Lu N1 71.32(10) 2 3 ?
C1 N1 C1 107.4(5) . 16 ?
C1 N1 Lu 124.1(3) . . ?
C1 N1 Lu 124.1(3) 16 . ?
C1 N2 C1 123.4(6) 14_655 . ?
C5 N3 C5 108.0(6) 14_655 . ?
C5 N3 Lu 123.6(3) 14_655 . ?
C5 N3 Lu 123.6(3) . . ?
C5 N4 C5 123.2(6) 16 . ?
C9 N5 C9 68.6(8) 2 4 ?
C9 N5 C9 68.6(7) 2 3 ?
C9 N5 C9 105.7(15) 4 3 ?
C9 N5 C9 105.7(15) 2 . ?
C9 N5 C9 68.6(8) 4 . ?
C9 N5 C9 68.6(8) 3 . ?
C9 N5 C9' 69.9(9) 2 2 ?
C9 N5 C9' 109.1(4) 4 2 ?
C9 N5 C9' 109.1(4) 3 2 ?
C9 N5 C9' 175.7(13) . 2 ?
C9 N5 C9' 109.1(4) 2 4 ?
C9 N5 C9' 69.9(9) 4 4 ?
C9 N5 C9' 175.7(13) 3 4 ?
C9 N5 C9' 109.1(5) . 4 ?
C9' N5 C9' 72.9(8) 2 4 ?
C9 N5 C9' 109.1(4) 2 3 ?
C9 N5 C9' 175.7(13) 4 3 ?
C9 N5 C9' 69.9(9) 3 3 ?
C9 N5 C9' 109.1(4) . 3 ?
C9' N5 C9' 72.9(8) 2 3 ?
C9' N5 C9' 114.4(16) 4 3 ?
C9 N5 C9' 175.7(13) 2 . ?
C9 N5 C9' 109.1(5) 4 . ?
C9 N5 C9' 109.1(4) 3 . ?
C9 N5 C9' 69.9(9) . . ?
C9' N5 C9' 114.4(16) 2 . ?
C9' N5 C9' 72.9(8) 4 . ?
C9' N5 C9' 72.9(8) 3 . ?
N2 C1 N1 127.8(5) . . ?
N2 C1 C2 121.7(5) . . ?
N1 C1 C2 110.3(4) . . ?
C2 C2 C3 120.9(5) 16 . ?
C2 C2 C1 105.9(3) 16 . ?
C3 C2 C1 133.2(6) . . ?
C4 C3 C2 117.3(8) . . ?
C4 C4 C3 121.8(5) 16 . ?
N4 C5 N3 128.1(5) . . ?
N4 C5 C6 122.0(4) . . ?
N3 C5 C6 109.9(5) . . ?
C7 C6 C6 121.8(4) . 14_655 ?
C7 C6 C5 132.2(6) . . ?
C6 C6 C5 106.0(3) 14_655 . ?
C6 C7 C8 116.7(7) . . ?
C7 C8 C8 121.5(5) . 14_655 ?
N5 C9 C10 107.2(9) . . ?
N5 C9 C10 107.2(9) . 14_655 ?
C10 C9 C10 38.8(19) . 14_655 ?
N5 C9 C9 55.7(4) . 4 ?
C10 C9 C9 141.6(9) . 4 ?
C10 C9 C9 108.3(9) 14_655 4 ?
N5 C9 C9 55.7(4) . 3 ?
C10 C9 C9 108.3(9) . 3 ?
C10 C9 C9 141.6(9) 14_655 3 ?
C9 C9 C9 90.000(11) 4 3 ?
N5 C9 C9' 55.1(6) . . ?
C10 C9 C9' 55.6(6) . . ?
C10 C9 C9' 55.6(6) 14_655 . ?
C9 C9 C9' 91.6(5) 4 . ?
C9 C9 C9' 91.6(5) 3 . ?
N5 C9' C10 106.7(9) . . ?
N5 C9' C10 106.7(9) . 14_655 ?
C10 C9' C10 38.6(19) . 14_655 ?
N5 C9' C9 55.0(6) . . ?
C10 C9' C9 55.1(6) . . ?
C10 C9' C9 55.1(6) 14_655 . ?
N5 C9' C9' 53.5(4) . 4 ?
C10 C9' C9' 138.5(9) . 4 ?
C10 C9' C9' 106.3(9) 14_655 4 ?
C9 C9' C9' 88.4(5) . 4 ?
N5 C9' C9' 53.5(4) . 3 ?
C10 C9' C9' 106.3(9) . 3 ?
C10 C9' C9' 138.5(9) 14_655 3 ?
C9 C9' C9' 88.4(5) . 3 ?
C9' C9' C9' 90.001(11) 4 3 ?
C10 C10 C11 95.2(21) 14_655 14_655 ?
C10 C10 C11 42.6(7) 14_655 . ?
C11 C10 C11 52.6(19) 14_655 . ?
C10 C10 C9 70.6(9) 14_655 . ?
C11 C10 C9 146.5(28) 14_655 . ?
C11 C10 C9 107.6(16) . . ?
C10 C10 C9' 70.7(9) 14_655 . ?
C11 C10 C9' 135.9(24) 14_655 . ?
C11 C10 C9' 102.9(17) . . ?
C9 C10 C9' 69.3(9) . . ?
C10 C11 C11 84.8(21) 14_655 14_655 ?
C10 C11 C10 42.2(25) 14_655 . ?
C11 C11 C10 42.6(7) 14_655 . ?
C10 C11 C12 149.2(27) 14_655 . ?
C11 C11 C12 66.6(7) 14_655 . ?
C10 C11 C12 108.5(9) . . ?
C11 C12 C11 46.7(14) 14_655 . ?
O3 O1 O3 31.3(100) 14_655 . ?
O3 O1 O1 104.6(81) 14_655 2_545 ?
O3 O1 O1 104.6(81) . 2_545 ?
O3 O1 O1 166.9(100) 14_655 12_557 ?
O3 O1 O1 139.2(100) . 12_557 ?
O1 O1 O1 66.3(36) 2_545 12_557 ?
O3 O1 O1 139.2(100) 14_655 11_657 ?
O3 O1 O1 166.9(100) . 11_657 ?
O1 O1 O1 66.3(36) 2_545 11_657 ?
O1 O1 O1 47.4(72) 12_557 11_657 ?
O3 O1 O3 76.4(97) 14_655 13 ?
O3 O1 O3 71.5(99) . 13 ?
O1 O1 O3 33.0(33) 2_545 13 ?
O1 O1 O3 91.8(49) 12_557 13 ?
O1 O1 O3 98.9(43) 11_657 13 ?
O3 O1 O3 71.6(98) 14_655 2_545 ?
O3 O1 O3 76.4(97) . 2_545 ?
O1 O1 O3 33.0(33) 2_545 2_545 ?
O1 O1 O3 98.9(43) 12_557 2_545 ?
O1 O1 O3 91.8(49) 11_657 2_545 ?
O3 O1 O3 17.5(90) 13 2_545 ?
O3 O3 O1 74.3(79) 14_655 . ?
O3 O3 O3 90.00(4) 14_655 13 ?
O1 O3 O3 75.4(81) . 13 ?
O3 O3 O1 81.3(45) 14_655 2_545 ?
O1 O3 O1 42.4(74) . 2_545 ?
O3 O3 O1 33.0(33) 13 2_545 ?
O3 O3 O3 72.8(87) 14_655 2_545 ?
O1 O3 O3 71.3(80) . 2_545 ?
O3 O3 O3 17.2(88) 13 2_545 ?
O1 O3 O3 32.2(32) 2_545 2_545 ?

loop_
_geom_bond_atom_site_label_1
_geom_bond_atom_site_label_2
_geom_bond_distance
_geom_bond_site_symmetry_2
_geom_bond_publ_flag
Lu N3 2.392(6) 4 ?
Lu N3 2.392(6) 3 ?
Lu N3 2.392(6) . ?
Lu N3 2.392(6) 2 ?
Lu N1 2.404(3) . ?
Lu N1 2.404(3) 4 ?
Lu N1 2.404(3) 2 ?
Lu N1 2.404(3) 3 ?
N1 C1 1.352(5) . ?
N1 C1 1.352(5) 16 ?
N2 C1 1.336(6) 14_655 ?
N2 C1 1.336(6) . ?
N3 C5 1.370(6) 14_655 ?
N3 C5 1.370(6) . ?
N4 C5 1.328(6) 16 ?
N4 C5 1.329(10) . ?
N5 C9 1.527(9) 2 ?
N5 C9 1.527(10) 4 ?
N5 C9 1.527(9) 3 ?
N5 C9 1.527(10) . ?
N5 C9' 1.528(10) 2 ?
N5 C9' 1.528(10) 4 ?
N5 C9' 1.528(10) 3 ?
N5 C9' 1.528(10) . ?
C1 C2 1.452(7) . ?
C2 C2 1.385(11) 16 ?
C2 C3 1.387(9) . ?
C3 C4 1.380(12) . ?
C4 C4 1.35(2) 16 ?
C5 C6 1.470(8) . ?
C6 C7 1.376(8) . ?
C6 C6 1.406(12) 14_655 ?
C7 C8 1.396(10) . ?
C8 C8 1.40(2) 14_655 ?
C9 C10 1.536(10) . ?
C9 C10 1.536(10) 14_655 ?
C9 C9 1.72(2) 4 ?
C9 C9 1.72(2) 3 ?
C9 C9' 1.75(2) . ?
C9' C10 1.544(10) . ?
C9' C10 1.544(10) 14_655 ?
C9' C9' 1.82(2) 4 ?
C9' C9' 1.82(2) 3 ?
C10 C10 1.02(5) 14_655 ?
C10 C11 1.03(2) 14_655 ?
C10 C11 1.515(10) . ?
C11 C10 1.03(2) 14_655 ?
C11 C11 1.21(4) 14_655 ?
C11 C12 1.525(10) . ?
C12 C11 1.525(10) 14_655 ?
O1 O3 0.87(9) 14_655 ?
O1 O3 0.87(9) . ?
O1 O1 1.08(16) 2_545 ?
O1 O1 1.34(11) 12_557 ?
O1 O1 1.34(11) 11_657 ?
O1 O3 1.54(9) 13 ?
O1 O3 1.54(9) 2_545 ?
O3 O3 0.47(25) 14_655 ?
O3 O3 1.51(12) 13 ?
O3 O1 1.54(9) 2_545 ?
O3 O3 1.58(13) 2_545 ?
